data_7050765
loop_
_publ_author_name
'Pal, Pankaj K.'
'Drew, Michael G. B.'
'Datta, Dipankar'

_publ_section_title
;
 Two simple precursor 2,2'-bisoxazoline complexes of ruthenium
;
_journal_issue 1
_journal_name_full 'New Journal of Chemistry'
_journal_page_first 24
_journal_paper_doi 10.1039/b109294b
_journal_volume 26
_journal_year 2002
_chemical_formula_sum 'C20 H32 Cl2 N4 O4 Ru'
_chemical_formula_weight 564.47
_chemical_name_systematic
;
?
;
_space_group_IT_number 14
_symmetry_cell_setting monoclinic
_symmetry_space_group_name_Hall '-P 2yab'
_symmetry_space_group_name_H-M 'P 1 21/a 1'
_atom_sites_solution_hydrogens geom
_atom_sites_solution_primary direct
_atom_sites_solution_secondary difmap
_audit_creation_method SHELXL-97
_cell_angle_alpha 90.00
_cell_angle_beta 96.673(10)
_cell_angle_gamma 90.00
_cell_formula_units_Z 4
_cell_length_a 15.42(2)
_cell_length_b 9.832(14)
_cell_length_c 16.076(19)
_cell_measurement_temperature 293(2)
_cell_volume 2421(5)
_computing_cell_refinement XDS
_computing_data_collection 'XDS (Kabsch, 1991)'
_computing_data_reduction XDS
_computing_molecular_graphics PLATON(Spek,1994)
_computing_structure_refinement 'SHELXL-93 (Sheldrick, 1993)'
_computing_structure_solution 'SHELXS-86 (Sheldrick, 1990)'
_diffrn_ambient_temperature 293(2)
_diffrn_measurement_device 'Marresearch Image Plate'
_diffrn_measurement_method '95 frames at 2^o intervals, counting time 2 min.'
_diffrn_radiation_monochromator graphite
_diffrn_radiation_source 'fine-focus sealed tube'
_diffrn_radiation_type MoK\a
_diffrn_radiation_wavelength 0.71073
_diffrn_reflns_av_R_equivalents 0.0306
_diffrn_reflns_av_sigmaI/netI 0.0490
_diffrn_reflns_limit_h_max 18
_diffrn_reflns_limit_h_min 0
_diffrn_reflns_limit_k_max 11
_diffrn_reflns_limit_k_min -11
_diffrn_reflns_limit_l_max 19
_diffrn_reflns_limit_l_min -19
_diffrn_reflns_number 6185
_diffrn_reflns_theta_max 25.98
_diffrn_reflns_theta_min 2.46
_exptl_absorpt_coefficient_mu 0.901
_exptl_absorpt_correction_type none
_exptl_crystal_density_diffrn 1.549
_exptl_crystal_density_method 'not measured'
_exptl_crystal_F_000 1160
_refine_diff_density_max 1.153
_refine_diff_density_min -0.638
_refine_diff_density_rms 0.167
_refine_ls_extinction_coef 0.0061(9)
_refine_ls_extinction_expression Fc^*^=kFc[1+0.001xFc^2^\l^3^/sin(2\q)]^-1/4^
_refine_ls_extinction_method SHELXL
_refine_ls_goodness_of_fit_ref 1.036
_refine_ls_hydrogen_treatment mixed
_refine_ls_matrix_type full
_refine_ls_number_parameters 289
_refine_ls_number_reflns 3926
_refine_ls_number_restraints 0
_refine_ls_restrained_S_all 1.036
_refine_ls_R_factor_all 0.0857
_refine_ls_R_factor_gt 0.0457
_refine_ls_shift/su_max 0.001
_refine_ls_shift/su_mean 0.000
_refine_ls_structure_factor_coef Fsqd
_refine_ls_weighting_details 'w=1/[\s^2^(Fo^2^)+(0.0919P)^2^+0.0000P] where P=(Fo^2^+2Fc^2^)/3'
_refine_ls_weighting_scheme calc
_refine_ls_wR_factor_gt 0.1207
_refine_ls_wR_factor_ref 0.1429
_reflns_number_gt 2696
_reflns_number_total 3926
_reflns_threshold_expression >2sigma(I)
_cod_data_source_file b109294b.txt
_cod_data_source_block Ru(1a)2Cl2
_cod_depositor_comments
;
The following automatic conversions were performed:

'_refine_ls_weighting_scheme' value 'calc
w=1/[\s^2^(Fo^2^)+(0.0919P)^2^+0.0000P] where P=(Fo^2^+2Fc^2^)/3' was
changed to 'calc'. New tag '_refine_ls_weighting_details' was
created. The value of the new tag was set to
'w=1/[\s^2^(Fo^2^)+(0.0919P)^2^+0.0000P] where P=(Fo^2^+2Fc^2^)/3'.

Automatic conversion script
Id: cif_fix_values 3143 2015-03-26 13:38:13Z robertas 
;
_cod_original_cell_volume 2421(6)
_cod_original_sg_symbol_H-M P21/a
_cod_database_code 7050765

loop_
_symmetry_equiv_pos_as_xyz
'x, y, z'
'x+1/2, -y+1/2, z'
'-x, -y, -z'
'-x-1/2, y-1/2, -z'

loop_
_atom_site_label
_atom_site_type_symbol
_atom_site_fract_x
_atom_site_fract_y
_atom_site_fract_z
_atom_site_U_iso_or_equiv
_atom_site_adp_type
_atom_site_occupancy
_atom_site_calc_flag
_atom_site_refinement_flags
_atom_site_disorder_assembly
_atom_site_disorder_group
Ru1 Ru 0.80153(3) 0.50012(4) 0.75190(2) 0.02540(18) Uani 1 d . . .
Cl2 Cl 0.73909(10) 0.27962(13) 0.71401(9) 0.0420(4) Uani 1 d . . .
Cl3 Cl 0.66941(11) 0.58672(16) 0.79990(10) 0.0536(4) Uani 1 d . . .
N10A N 0.9111(3) 0.4404(4) 0.6956(2) 0.0264(9) Uani 1 d . . .
C9A C 0.9985(4) 0.3735(5) 0.7175(3) 0.0319(12) Uani 1 d . . .
C8A C 1.0401(4) 0.3941(7) 0.6369(4) 0.0531(16) Uani 1 d . . .
H8A1 H 1.0812 0.4690 0.6430 0.064 Uiso 1 calc R . .
H8A2 H 1.0707 0.3125 0.6230 0.064 Uiso 1 calc R . .
O7A O 0.9688(3) 0.4239(5) 0.5721(2) 0.0546(11) Uani 1 d . . .
C6A C 0.9031(4) 0.4586(6) 0.6161(4) 0.0406(14) Uani 1 d . . .
C5A C 0.8222(4) 0.5201(5) 0.5773(3) 0.0401(14) Uani 1 d . . .
O4A O 0.8044(3) 0.5368(5) 0.4947(2) 0.0606(13) Uani 1 d . . .
C3A C 0.7218(5) 0.6098(8) 0.4846(4) 0.069(2) Uani 1 d . . .
H3A1 H 0.6816 0.5683 0.4411 0.083 Uiso 1 calc R . .
H3A2 H 0.7307 0.7040 0.4697 0.083 Uiso 1 calc R . .
C2A C 0.6859(4) 0.6008(6) 0.5697(4) 0.0455(15) Uani 1 d . . .
N1A N 0.7669(3) 0.5566(4) 0.6266(3) 0.0329(10) Uani 1 d . . .
C91A C 0.9812(5) 0.2222(6) 0.7310(5) 0.064(2) Uani 1 d . . .
H91A H 1.0355 0.1766 0.7480 0.077 Uiso 1 calc R . .
H91B H 0.9542 0.1830 0.6798 0.077 Uiso 1 calc R . .
H91C H 0.9432 0.2121 0.7739 0.077 Uiso 1 calc R . .
C92A C 1.0493(5) 0.4398(8) 0.7920(4) 0.068(2) Uani 1 d . . .
H92A H 1.0566 0.5348 0.7808 0.081 Uiso 1 calc R . .
H92B H 1.1056 0.3974 0.8029 0.081 Uiso 1 calc R . .
H92C H 1.0182 0.4297 0.8401 0.081 Uiso 1 calc R . .
C21A C 0.6190(5) 0.4893(8) 0.5715(5) 0.072(2) Uani 1 d . . .
H21A H 0.6420 0.4060 0.5519 0.086 Uiso 1 calc R . .
H21B H 0.5669 0.5137 0.5359 0.086 Uiso 1 calc R . .
H21C H 0.6053 0.4773 0.6278 0.086 Uiso 1 calc R . .
C22A C 0.6526(5) 0.7377(7) 0.5976(5) 0.068(2) Uani 1 d . . .
H22A H 0.6031 0.7654 0.5596 0.082 Uiso 1 calc R . .
H22B H 0.6980 0.8045 0.5977 0.082 Uiso 1 calc R . .
H22C H 0.6357 0.7293 0.6530 0.082 Uiso 1 calc R . .
N10B N 0.8645(3) 0.6760(4) 0.7991(3) 0.0311(10) Uani 1 d . . .
C9B C 0.8839(4) 0.8172(5) 0.7717(4) 0.0421(14) Uani 1 d . . .
C8B C 0.9505(5) 0.8643(6) 0.8438(4) 0.0564(17) Uani 1 d . . .
H8B1 H 1.0095 0.8537 0.8294 0.068 Uiso 1 calc R . .
H8B2 H 0.9412 0.9590 0.8571 0.068 Uiso 1 calc R . .
O7B O 0.9360(3) 0.7764(4) 0.9149(2) 0.0487(11) Uani 1 d . . .
C6B C 0.8929(4) 0.6694(5) 0.8772(3) 0.0372(13) Uani 1 d . . .
C5B C 0.8765(4) 0.5458(5) 0.9222(3) 0.0364(13) Uani 1 d . . .
O4B O 0.8946(3) 0.5322(4) 1.0051(2) 0.0513(12) Uani 1 d . . .
C3B C 0.8656(5) 0.3974(6) 1.0224(4) 0.0600(19) Uani 1 d . . .
H3B1 H 0.8253 0.4004 1.0644 0.072 Uiso 1 calc R . .
H3B2 H 0.9149 0.3407 1.0431 0.072 Uiso 1 calc R . .
C2B C 0.8197(4) 0.3394(5) 0.9395(3) 0.0422(15) Uani 1 d . . .
N1B N 0.8392(3) 0.4481(4) 0.8777(2) 0.0310(10) Uani 1 d . . .
C91B C 0.7993(5) 0.8992(6) 0.7660(5) 0.0622(19) Uani 1 d . . .
H91D H 0.7545 0.8524 0.7305 0.075 Uiso 1 calc R . .
H91E H 0.8086 0.9873 0.7430 0.075 Uiso 1 calc R . .
H91F H 0.7814 0.9093 0.8209 0.075 Uiso 1 calc R . .
C92B C 0.9222(5) 0.8163(7) 0.6886(4) 0.0624(19) Uani 1 d . . .
H92D H 0.8807 0.7777 0.6460 0.075 Uiso 1 calc R . .
H92E H 0.9747 0.7629 0.6940 0.075 Uiso 1 calc R . .
H92F H 0.9355 0.9078 0.6734 0.075 Uiso 1 calc R . .
C21B C 0.7208(5) 0.3296(9) 0.9400(5) 0.075(2) Uani 1 d . . .
H21D H 0.6991 0.4138 0.9598 0.090 Uiso 1 calc R . .
H21E H 0.7075 0.2569 0.9763 0.090 Uiso 1 calc R . .
H21F H 0.6936 0.3121 0.8842 0.090 Uiso 1 calc R . .
C22B C 0.8600(7) 0.2050(6) 0.9197(4) 0.077(3) Uani 1 d . . .
H22D H 0.8321 0.1714 0.8673 0.093 Uiso 1 calc R . .
H22E H 0.8522 0.1408 0.9633 0.093 Uiso 1 calc R . .
H22F H 0.9212 0.2174 0.9162 0.093 Uiso 1 calc R . .

loop_
_atom_site_aniso_label
_atom_site_aniso_U_11
_atom_site_aniso_U_22
_atom_site_aniso_U_33
_atom_site_aniso_U_23
_atom_site_aniso_U_13
_atom_site_aniso_U_12
Ru1 0.0209(3) 0.0235(2) 0.0325(3) 0.00019(15) 0.00652(16) -0.00093(16)
Cl2 0.0436(9) 0.0333(7) 0.0482(8) -0.0022(5) 0.0010(6) -0.0138(6)
Cl3 0.0328(9) 0.0584(9) 0.0734(10) 0.0047(7) 0.0225(7) 0.0099(7)
N10A 0.027(3) 0.026(2) 0.026(2) -0.0008(15) 0.0011(17) -0.0025(17)
C9A 0.024(3) 0.036(3) 0.036(3) -0.002(2) 0.005(2) 0.009(2)
C8A 0.034(4) 0.071(4) 0.056(4) 0.005(3) 0.017(3) 0.012(3)
O7A 0.047(3) 0.079(3) 0.040(2) 0.002(2) 0.0185(19) 0.016(2)
C6A 0.039(4) 0.037(3) 0.048(3) -0.002(2) 0.013(3) 0.003(2)
C5A 0.043(4) 0.045(3) 0.033(3) 0.007(2) 0.005(2) 0.002(3)
O4A 0.064(4) 0.086(3) 0.032(2) 0.0116(19) 0.005(2) 0.018(3)
C3A 0.060(5) 0.093(5) 0.053(4) 0.016(4) -0.002(4) 0.012(4)
C2A 0.038(4) 0.051(3) 0.045(3) 0.012(3) -0.006(3) 0.009(3)
N1A 0.026(3) 0.037(2) 0.035(2) 0.0039(18) 0.0023(19) 0.0008(19)
C91A 0.054(5) 0.047(4) 0.094(5) 0.006(3) 0.019(4) 0.024(3)
C92A 0.037(4) 0.096(5) 0.066(4) -0.030(4) -0.008(3) 0.017(4)
C21A 0.036(5) 0.090(6) 0.084(5) 0.027(4) -0.019(4) -0.013(4)
C22A 0.058(5) 0.071(5) 0.073(5) 0.023(4) -0.004(4) 0.019(4)
N10B 0.029(3) 0.023(2) 0.042(3) -0.0041(17) 0.011(2) -0.0019(17)
C9B 0.047(4) 0.026(3) 0.057(4) -0.001(2) 0.016(3) -0.001(2)
C8B 0.056(5) 0.038(3) 0.077(4) -0.006(3) 0.016(3) -0.016(3)
O7B 0.053(3) 0.039(2) 0.055(2) -0.0127(18) 0.010(2) -0.0178(19)
C6B 0.034(4) 0.028(3) 0.052(4) -0.011(2) 0.013(3) -0.005(2)
C5B 0.034(4) 0.037(3) 0.041(3) -0.004(2) 0.015(2) -0.001(2)
O4B 0.071(4) 0.054(2) 0.028(2) -0.0073(16) 0.002(2) -0.009(2)
C3B 0.083(6) 0.051(4) 0.044(3) 0.006(3) 0.000(3) -0.011(4)
C2B 0.060(5) 0.036(3) 0.032(3) 0.005(2) 0.011(3) -0.002(3)
N1B 0.029(3) 0.027(2) 0.037(2) -0.0019(17) 0.0077(19) -0.0008(19)
C91B 0.058(5) 0.034(3) 0.095(5) 0.000(3) 0.011(4) 0.004(3)
C92B 0.083(6) 0.042(3) 0.066(4) 0.003(3) 0.026(4) -0.012(3)
C21B 0.069(6) 0.093(6) 0.065(5) 0.015(4) 0.020(4) -0.035(4)
C22B 0.138(9) 0.039(4) 0.060(4) 0.015(3) 0.031(4) 0.014(4)

loop_
_atom_type_symbol
_atom_type_description
_atom_type_scat_dispersion_real
_atom_type_scat_dispersion_imag
_atom_type_scat_source
C C 0.0033 0.0016 'International Tables Vol C Tables 4.2.6.8 and 6.1.1.4'
H H 0.0000 0.0000 'International Tables Vol C Tables 4.2.6.8 and 6.1.1.4'
N N 0.0061 0.0033 'International Tables Vol C Tables 4.2.6.8 and 6.1.1.4'
O O 0.0106 0.0060 'International Tables Vol C Tables 4.2.6.8 and 6.1.1.4'
Ru Ru -1.2594 0.8363 'International Tables Vol C Tables 4.2.6.8 and 6.1.1.4'
Cl Cl 0.1484 0.1585 'International Tables Vol C Tables 4.2.6.8 and 6.1.1.4'

loop_
_geom_angle_atom_site_label_1
_geom_angle_atom_site_label_2
_geom_angle_atom_site_label_3
_geom_angle
_geom_angle_site_symmetry_1
_geom_angle_site_symmetry_3
_geom_angle_publ_flag
N10B Ru1 N10A 91.47(18) . . ?
N10B Ru1 N1A 100.74(18) . . ?
N10A Ru1 N1A 77.68(17) . . ?
N10B Ru1 N1B 77.64(17) . . ?
N10A Ru1 N1B 101.64(17) . . ?
N1A Ru1 N1B 178.25(16) . . ?
N10B Ru1 Cl3 88.02(16) . . ?
N10A Ru1 Cl3 172.24(11) . . ?
N1A Ru1 Cl3 94.80(15) . . ?
N1B Ru1 Cl3 85.82(14) . . ?
N10B Ru1 Cl2 171.91(12) . . ?
N10A Ru1 Cl2 87.54(13) . . ?
N1A Ru1 Cl2 86.90(13) . . ?
N1B Ru1 Cl2 94.68(13) . . ?
Cl3 Ru1 Cl2 94.04(10) . . ?
C6A N10A C9A 105.9(4) . . ?
C6A N10A Ru1 113.8(4) . . ?
C9A N10A Ru1 140.2(3) . . ?
C92A C9A N10A 111.6(4) . . ?
C92A C9A C8A 112.9(6) . . ?
N10A C9A C8A 101.4(4) . . ?
C92A C9A C91A 113.0(5) . . ?
N10A C9A C91A 106.9(5) . . ?
C8A C9A C91A 110.3(5) . . ?
O7A C8A C9A 106.2(5) . . ?
C6A O7A C8A 103.1(4) . . ?
N10A C6A O7A 119.9(5) . . ?
N10A C6A C5A 117.5(6) . . ?
O7A C6A C5A 122.6(5) . . ?
N1A C5A O4A 120.4(5) . . ?
N1A C5A C6A 116.7(5) . . ?
O4A C5A C6A 122.8(6) . . ?
C5A O4A C3A 104.3(5) . . ?
O4A C3A C2A 105.9(5) . . ?
C21A C2A N1A 107.3(5) . . ?
C21A C2A C22A 112.3(7) . . ?
N1A C2A C22A 110.8(5) . . ?
C21A C2A C3A 112.2(6) . . ?
N1A C2A C3A 101.3(5) . . ?
C22A C2A C3A 112.3(5) . . ?
C5A N1A C2A 105.5(5) . . ?
C5A N1A Ru1 114.0(4) . . ?
C2A N1A Ru1 138.7(4) . . ?
C6B N10B C9B 106.1(4) . . ?
C6B N10B Ru1 114.0(3) . . ?
C9B N10B Ru1 139.7(4) . . ?
N10B C9B C92B 111.4(4) . . ?
N10B C9B C91B 107.9(5) . . ?
C92B C9B C91B 111.5(6) . . ?
N10B C9B C8B 101.4(4) . . ?
C92B C9B C8B 111.8(6) . . ?
C91B C9B C8B 112.3(5) . . ?
O7B C8B C9B 105.2(5) . . ?
C6B O7B C8B 102.7(4) . . ?
N10B C6B O7B 119.7(5) . . ?
N10B C6B C5B 118.0(5) . . ?
O7B C6B C5B 122.3(5) . . ?
N1B C5B O4B 120.4(5) . . ?
N1B C5B C6B 116.1(5) . . ?
O4B C5B C6B 123.5(5) . . ?
C5B O4B C3B 104.6(4) . . ?
O4B C3B C2B 107.2(4) . . ?
C22B C2B N1B 111.3(5) . . ?
C22B C2B C21B 112.4(7) . . ?
N1B C2B C21B 108.8(5) . . ?
C22B C2B C3B 110.3(6) . . ?
N1B C2B C3B 101.5(4) . . ?
C21B C2B C3B 112.1(6) . . ?
C5B N1B C2B 105.8(4) . . ?
C5B N1B Ru1 114.0(4) . . ?
C2B N1B Ru1 138.6(3) . . ?

loop_
_geom_bond_atom_site_label_1
_geom_bond_atom_site_label_2
_geom_bond_distance
_geom_bond_site_symmetry_2
_geom_bond_publ_flag
Ru1 N10B 2.082(4) . ?
Ru1 N10A 2.091(5) . ?
Ru1 N1A 2.098(5) . ?
Ru1 N1B 2.102(5) . ?
Ru1 Cl3 2.416(3) . ?
Ru1 Cl2 2.421(3) . ?
N10A C6A 1.282(7) . ?
N10A C9A 1.505(7) . ?
C9A C92A 1.502(8) . ?
C9A C8A 1.524(8) . ?
C9A C91A 1.532(8) . ?
C8A O7A 1.454(7) . ?
O7A C6A 1.345(7) . ?
C6A C5A 1.460(9) . ?
C5A N1A 1.280(8) . ?
C5A O4A 1.334(7) . ?
O4A C3A 1.454(9) . ?
C3A C2A 1.536(10) . ?
C2A C21A 1.509(9) . ?
C2A N1A 1.523(7) . ?
C2A C22A 1.528(9) . ?
N10B C6B 1.282(7) . ?
N10B C9B 1.498(7) . ?
C9B C92B 1.522(9) . ?
C9B C91B 1.527(9) . ?
C9B C8B 1.528(8) . ?
C8B O7B 1.470(8) . ?
O7B C6B 1.349(6) . ?
C6B C5B 1.452(8) . ?
C5B N1B 1.292(7) . ?
C5B O4B 1.337(7) . ?
O4B C3B 1.437(8) . ?
C3B C2B 1.544(8) . ?
C2B C22B 1.509(9) . ?
C2B N1B 1.513(7) . ?
C2B C21B 1.529(10) . ?
